data_7112149
loop_
_publ_author_name
'In-Hyeok Park'
'Anjana Chanthapally'
'Hyeong-Hwan Lee'
'Hong Sheng Quah'
'Shim Sung Lee'
'Jagadese J. Vittal'

_publ_section_title
;
 Solid-State Conversion of a MOF to a Metal-Organo Polymeric Framework
 (MOPF) via [2+2] Cycloaddition Reaction
;
_journal_name_full Chem.Commun.
_journal_page_first 3665
_journal_paper_doi 10.1039/C4CC00228H
_journal_volume 50
_journal_year 2014
_chemical_formula_sum 'C15 H12 N O4.5 Zn'
_chemical_formula_weight 343.63
_chemical_name_systematic
; 
 ? 
;
_space_group_IT_number 14
_symmetry_cell_setting monoclinic
_symmetry_space_group_name_Hall '-P 2ybc'
_symmetry_space_group_name_H-M 'P 1 21/c 1'
_atom_sites_solution_hydrogens geom
_atom_sites_solution_primary direct
_atom_sites_solution_secondary difmap
_audit_creation_method SHELXL-97
_cell_angle_alpha 90.00
_cell_angle_beta 111.283(10)
_cell_angle_gamma 90.00
_cell_formula_units_Z 4
_cell_length_a 7.3685(18)
_cell_length_b 22.092(4)
_cell_length_c 9.448(2)
_cell_measurement_reflns_used 2387
_cell_measurement_temperature 173(2)
_cell_measurement_theta_max 22.43
_cell_measurement_theta_min 2.49
_cell_volume 1433.1(5)
_computing_cell_refinement 'Bruker SAINT'
_computing_data_collection 'Bruker APEX2'
_computing_data_reduction 'Bruker SAINT'
_computing_molecular_graphics 'Bruker SHELXTL'
_computing_publication_material 'Bruker SHELXTL'
_computing_structure_refinement 'SHELXL-97 (Sheldrick, 1997)'
_computing_structure_solution 'SHELXS-97 (Sheldrick, 1990)'
_diffrn_ambient_temperature 173(2)
_diffrn_measured_fraction_theta_full 1.000
_diffrn_measured_fraction_theta_max 1.000
_diffrn_measurement_device_type 'Bruker APEX-II CCD'
_diffrn_measurement_method '\f and \w scans'
_diffrn_radiation_monochromator graphite
_diffrn_radiation_source 'fine-focus sealed tube'
_diffrn_radiation_type MoK\a
_diffrn_radiation_wavelength 0.71073
_diffrn_reflns_av_R_equivalents 0.1037
_diffrn_reflns_av_sigmaI/netI 0.1002
_diffrn_reflns_limit_h_max 9
_diffrn_reflns_limit_h_min -9
_diffrn_reflns_limit_k_max 27
_diffrn_reflns_limit_k_min -27
_diffrn_reflns_limit_l_max 11
_diffrn_reflns_limit_l_min -11
_diffrn_reflns_number 12614
_diffrn_reflns_theta_full 26.00
_diffrn_reflns_theta_max 26.00
_diffrn_reflns_theta_min 2.49
_diffrn_standards_number 0
_exptl_absorpt_coefficient_mu 1.732
_exptl_absorpt_correction_T_max 0.9032
_exptl_absorpt_correction_T_min 0.3769
_exptl_absorpt_correction_type multi-scan
_exptl_absorpt_process_details 'SADABS (Sheldrick, 2008)'
_exptl_crystal_colour yellow
_exptl_crystal_density_diffrn 1.593
_exptl_crystal_density_method 'not measured'
_exptl_crystal_description needle
_exptl_crystal_F_000 700
_exptl_crystal_size_max 0.70
_exptl_crystal_size_mid 0.07
_exptl_crystal_size_min 0.06
_refine_diff_density_max 0.852
_refine_diff_density_min -0.785
_refine_diff_density_rms 0.089
_refine_ls_extinction_method none
_refine_ls_goodness_of_fit_ref 1.047
_refine_ls_hydrogen_treatment constr
_refine_ls_matrix_type full
_refine_ls_number_parameters 222
_refine_ls_number_reflns 2810
_refine_ls_number_restraints 0
_refine_ls_restrained_S_all 1.047
_refine_ls_R_factor_all 0.0996
_refine_ls_R_factor_gt 0.0672
_refine_ls_shift/su_max 0.000
_refine_ls_shift/su_mean 0.000
_refine_ls_structure_factor_coef Fsqd
_refine_ls_weighting_details 'calc w=1/[\s^2^(Fo^2^)+(0.0016P)^2^+2.9001P] where P=(Fo^2^+2Fc^2^)/3'
_refine_ls_weighting_scheme calc
_refine_ls_wR_factor_gt 0.1487
_refine_ls_wR_factor_ref 0.1631
_reflns_number_gt 1895
_reflns_number_total 2810
_reflns_threshold_expression >2sigma(I)
_cod_data_source_file c4cc00228h.txt
_cod_data_source_block form2
_cod_original_sg_symbol_H-M P2(1)/c
_cod_original_formula_sum 'C15 H12 N O4.50 Zn'
_cod_database_code 7112149

loop_
_symmetry_equiv_pos_as_xyz
'x, y, z'
'-x, y+1/2, -z+1/2'
'-x, -y, -z'
'x, -y-1/2, z-1/2'

loop_
_atom_site_label
_atom_site_type_symbol
_atom_site_fract_x
_atom_site_fract_y
_atom_site_fract_z
_atom_site_U_iso_or_equiv
_atom_site_adp_type
_atom_site_occupancy
_atom_site_symmetry_multiplicity
_atom_site_calc_flag
_atom_site_refinement_flags
_atom_site_disorder_group
Zn1 Zn 0.59827(11) 0.24389(2) 0.57986(9) 0.0606(3) Uani 1 1 d . .
O1 O 0.4562(8) 0.16381(17) 0.5356(5) 0.0829(15) Uani 1 1 d . .
O2 O 0.7631(9) 0.14426(19) 0.5903(6) 0.0949(18) Uani 1 1 d . .
N1 N 0.3777(7) 0.30531(18) 0.5282(6) 0.0555(13) Uani 1 1 d . .
C1 C 0.2961(9) 0.3209(2) 0.6309(8) 0.0603(17) Uani 1 1 d . .
H1 H 0.3330 0.2992 0.7240 0.072 Uiso 1 1 calc R .
C2 C 0.1612(9) 0.3671(2) 0.6045(7) 0.0547(15) Uani 1 1 d . .
H2 H 0.1071 0.3764 0.6792 0.066 Uiso 1 1 calc R .
C3 C 0.1042(7) 0.4000(2) 0.4708(6) 0.0410(12) Uani 1 1 d . .
C4 C 0.1803(8) 0.3816(2) 0.3615(7) 0.0466(13) Uani 1 1 d . .
H4 H 0.1393 0.4009 0.2651 0.056 Uiso 1 1 calc R .
C5 C 0.3160(9) 0.3351(2) 0.3954(7) 0.0554(15) Uani 1 1 d . .
H5 H 0.3679 0.3238 0.3207 0.066 Uiso 1 1 calc R .
C6 C -0.0208(7) 0.4560(2) 0.4390(6) 0.0345(11) Uani 1 1 d . .
H6 H -0.1353 0.4509 0.3423 0.041 Uiso 1 1 calc R .
C7 C -0.0885(6) 0.48220(19) 0.5650(6) 0.0333(11) Uani 1 1 d . .
H7 H -0.0247 0.4605 0.6636 0.040 Uiso 1 1 calc R .
C8 C -0.3026(6) 0.4882(2) 0.5277(6) 0.0354(11) Uani 1 1 d . .
C9 C -0.4274(6) 0.5089(2) 0.3858(6) 0.0377(12) Uani 1 1 d . .
H9 H -0.3785 0.5150 0.3067 0.045 Uiso 1 1 calc R .
C10 C -0.3782(7) 0.4794(2) 0.6406(6) 0.0373(11) Uani 1 1 d . .
H10 H -0.2958 0.4651 0.7375 0.045 Uiso 1 1 calc R .
C11 C 0.5916(12) 0.1282(3) 0.5504(7) 0.0656(19) Uani 1 1 d . .
C12 C 0.5416(9) 0.0611(2) 0.5232(6) 0.0460(13) Uani 1 1 d . .
C13 C 0.3552(9) 0.0406(2) 0.4931(6) 0.0499(14) Uani 1 1 d . .
H13 H 0.2548 0.0684 0.4886 0.060 Uiso 1 1 calc R .
C14 C 0.6864(9) 0.0208(2) 0.5307(6) 0.0513(14) Uani 1 1 d . .
H14 H 0.8155 0.0349 0.5523 0.062 Uiso 1 1 calc R .
O3 O 0.8463(10) 0.2271(3) 0.2391(8) 0.052(2) Uani 0.563(8) 1 d P 1
O4 O 0.669(5) 0.2516(10) 0.367(3) 0.054(5) Uani 0.563(8) 1 d P 1
C15 C 0.8267(15) 0.2343(4) 0.3647(13) 0.046(3) Uani 0.563(8) 1 d P 1
H15 H 0.9324 0.2266 0.4569 0.056 Uiso 0.563(8) 1 calc PR 1
O3A O 0.7959(13) 0.2825(4) 0.5568(12) 0.059(3) Uani 0.437(8) 1 d P 2
O4A O 0.636(5) 0.2609(15) 0.327(5) 0.070(11) Uani 0.437(8) 1 d P 2
C15A C 0.778(2) 0.2773(7) 0.4165(19) 0.045(4) Uani 0.437(8) 1 d P 2
H15A H 0.8844 0.2873 0.3869 0.054 Uiso 0.437(8) 1 calc PR 2
O1W O 0.973(2) 0.1360(7) 0.4052(18) 0.145(5) Uiso 0.50 1 d P .

loop_
_atom_site_aniso_label
_atom_site_aniso_U_11
_atom_site_aniso_U_22
_atom_site_aniso_U_33
_atom_site_aniso_U_23
_atom_site_aniso_U_13
_atom_site_aniso_U_12
Zn1 0.0733(5) 0.0231(3) 0.0721(6) -0.0062(3) 0.0105(4) 0.0077(3)
O1 0.155(5) 0.031(2) 0.065(3) 0.000(2) 0.044(3) 0.009(3)
O2 0.118(4) 0.045(2) 0.097(4) 0.000(2) 0.008(3) -0.033(3)
N1 0.079(3) 0.028(2) 0.060(4) -0.011(2) 0.025(3) 0.013(2)
C1 0.092(5) 0.030(3) 0.059(4) -0.001(3) 0.027(4) 0.012(3)
C2 0.084(4) 0.037(3) 0.056(4) -0.001(3) 0.041(3) 0.013(3)
C3 0.045(3) 0.032(2) 0.049(4) -0.008(2) 0.020(3) 0.000(2)
C4 0.062(3) 0.039(3) 0.043(4) -0.004(2) 0.024(3) 0.013(2)
C5 0.071(4) 0.041(3) 0.055(4) -0.012(3) 0.024(3) 0.016(3)
C6 0.032(2) 0.039(2) 0.034(3) -0.005(2) 0.014(2) 0.0039(19)
C7 0.033(2) 0.034(2) 0.039(3) -0.002(2) 0.021(2) 0.0014(18)
C8 0.031(2) 0.041(2) 0.038(3) 0.002(2) 0.017(2) 0.0014(19)
C9 0.033(3) 0.051(3) 0.036(3) 0.002(2) 0.019(2) 0.000(2)
C10 0.036(3) 0.049(3) 0.033(3) 0.001(2) 0.019(2) 0.004(2)
C11 0.117(6) 0.035(3) 0.043(4) 0.000(3) 0.026(4) -0.001(4)
C12 0.082(4) 0.028(2) 0.032(3) 0.001(2) 0.026(3) -0.006(2)
C13 0.083(4) 0.040(3) 0.035(3) 0.006(2) 0.030(3) 0.016(3)
C14 0.071(4) 0.052(3) 0.037(3) -0.002(3) 0.027(3) -0.009(3)
O3 0.068(5) 0.047(4) 0.055(5) 0.009(3) 0.038(4) 0.004(3)
O4 0.060(9) 0.019(8) 0.090(11) 0.007(8) 0.035(8) 0.014(6)
C15 0.053(7) 0.037(5) 0.046(7) -0.002(4) 0.016(5) 0.001(4)
O3A 0.059(6) 0.049(5) 0.079(9) -0.006(5) 0.037(6) -0.016(4)
O4A 0.060(17) 0.022(8) 0.16(3) 0.028(10) 0.08(2) 0.010(8)
C15A 0.050(10) 0.047(8) 0.054(11) 0.006(7) 0.036(8) -0.001(7)

loop_
_atom_type_symbol
_atom_type_description
_atom_type_scat_dispersion_real
_atom_type_scat_dispersion_imag
_atom_type_scat_source
C C 0.0033 0.0016 'International Tables Vol C Tables 4.2.6.8 and 6.1.1.4'
H H 0.0000 0.0000 'International Tables Vol C Tables 4.2.6.8 and 6.1.1.4'
N N 0.0061 0.0033 'International Tables Vol C Tables 4.2.6.8 and 6.1.1.4'
O O 0.0106 0.0060 'International Tables Vol C Tables 4.2.6.8 and 6.1.1.4'
Zn Zn 0.2839 1.4301 'International Tables Vol C Tables 4.2.6.8 and 6.1.1.4'

loop_
_geom_angle_atom_site_label_1
_geom_angle_atom_site_label_2
_geom_angle_atom_site_label_3
_geom_angle
_geom_angle_site_symmetry_1
_geom_angle_site_symmetry_3
O3A Zn1 O3 51.0(4) . 4_566
O3A Zn1 O1 141.7(3) . .
O3 Zn1 O1 134.2(2) 4_566 .
O3A Zn1 N1 105.7(3) . .
O3 Zn1 N1 113.5(2) 4_566 .
O1 Zn1 N1 103.0(2) . .
O3A Zn1 O4A 110.8(8) . 4_566
O3 Zn1 O4A 60.1(8) 4_566 4_566
O1 Zn1 O4A 91.9(7) . 4_566
N1 Zn1 O4A 93.8(10) . 4_566
O3A Zn1 O4 52.3(9) . .
O3 Zn1 O4 101.7(9) 4_566 .
O1 Zn1 O4 98.7(8) . .
N1 Zn1 O4 99.0(6) . .
O4A Zn1 O4 161.1(5) 4_566 .
O3A Zn1 C15A 29.7(5) . .
O3 Zn1 C15A 79.9(5) 4_566 .
O1 Zn1 C15A 119.0(4) . .
N1 Zn1 C15A 102.2(4) . .
O4A Zn1 C15A 140.1(8) 4_566 .
O4 Zn1 C15A 22.7(8) . .
O3A Zn1 C11 116.8(3) . .
O3 Zn1 C11 112.1(3) 4_566 .
O1 Zn1 C11 28.2(2) . .
N1 Zn1 C11 130.9(2) . .
O4A Zn1 C11 93.2(8) 4_566 .
O4 Zn1 C11 88.9(6) . .
C15A Zn1 C11 102.8(4) . .
C11 O1 Zn1 101.4(5) . .
C5 N1 C1 117.2(5) . .
C5 N1 Zn1 121.4(4) . .
C1 N1 Zn1 121.3(4) . .
N1 C1 C2 122.3(6) . .
C3 C2 C1 120.8(5) . .
C2 C3 C4 116.8(5) . .
C2 C3 C6 125.0(4) . .
C4 C3 C6 118.0(5) . .
C5 C4 C3 119.4(5) . .
N1 C5 C4 123.4(5) . .
C3 C6 C7 119.6(4) . .
C3 C6 C7 115.5(4) . 3_566
C7 C6 C7 90.3(3) . 3_566
C8 C7 C6 117.2(4) . .
C8 C7 C6 114.7(4) . 3_566
C6 C7 C6 89.7(3) . 3_566
C10 C8 C9 118.4(4) . .
C10 C8 C7 119.5(5) . .
C9 C8 C7 121.7(4) . .
C10 C9 C8 120.7(4) 3_466 .
C8 C10 C9 120.9(5) . 3_466
O2 C11 O1 123.2(6) . .
O2 C11 C12 119.2(6) . .
O1 C11 C12 117.6(7) . .
O2 C11 Zn1 72.8(4) . .
O1 C11 Zn1 50.5(3) . .
C12 C11 Zn1 168.0(5) . .
C14 C12 C13 119.8(5) . .
C14 C12 C11 119.1(6) . .
C13 C12 C11 121.1(5) . .
C12 C13 C14 120.0(5) . 3_656
C12 C14 C13 120.2(5) . 3_656
C15 O3 Zn1 106.4(6) . 4_565
C15 O4 Zn1 120.9(18) . .
O4 C15 O3 119.1(17) . .
C15A O3A Zn1 107.5(9) . .
C15A O4A Zn1 121(2) . 4_565
O4A C15A O3A 120.8(19) . .
O4A C15A Zn1 79.0(17) . .
O3A C15A Zn1 42.8(6) . .

loop_
_geom_bond_atom_site_label_1
_geom_bond_atom_site_label_2
_geom_bond_distance
_geom_bond_site_symmetry_2
Zn1 O3A 1.768(8) .
Zn1 O3 2.004(7) 4_566
Zn1 O1 2.021(4) .
Zn1 N1 2.036(4) .
Zn1 O4A 2.26(4) 4_566
Zn1 O4 2.26(3) .
Zn1 C15A 2.482(14) .
Zn1 C11 2.569(6) .
O1 C11 1.237(8) .
O2 C11 1.233(8) .
N1 C5 1.341(7) .
N1 C1 1.358(7) .
C1 C2 1.384(7) .
C2 C3 1.384(8) .
C3 C4 1.401(7) .
C3 C6 1.507(6) .
C4 C5 1.388(7) .
C6 C7 1.559(6) .
C6 C7 1.593(6) 3_566
C7 C8 1.492(6) .
C7 C6 1.593(6) 3_566
C8 C10 1.385(7) .
C8 C9 1.399(7) .
C9 C10 1.386(6) 3_466
C10 C9 1.386(6) 3_466
C11 C12 1.526(7) .
C12 C14 1.372(8) .
C12 C13 1.374(8) .
C13 C14 1.393(7) 3_656
C14 C13 1.393(7) 3_656
O3 C15 1.256(12) .
O3 Zn1 2.004(7) 4_565
O4 C15 1.23(3) .
O3A C15A 1.289(18) .
O4A C15A 1.14(5) .
O4A Zn1 2.26(4) 4_565
